data_4307341
loop_
_publ_author_name
'Konstantin I. Pokhodnya'
'Michael Bonner'
'Antonio G. DiPasquale'
'Arnold L. Rheingold'
'Jae-Hyuk Her'
'Peter W. Stephens'
'Jong-Won Park'
'Bretni S. Kennon'
'Atta M. Arif'
'Joel S. Miller'

_publ_contact_author_address
;
Department of Chemistry
University of Utah
315 S. 1400 E. RM 2124
Salt Lake City
Utah 84112-0850
USA
;
_publ_contact_author_email jsmiller@chem.utah.edu
_publ_contact_author_name 'Joel S. Miller'
_publ_section_title
;
Structural and Magnetic Properties of MCl2 (M = Fe, Mn, Co): Acetonitrile
Solvates
;
_journal_name_full 'Inorganic Chemistry'
_journal_page_first 2471
_journal_page_last 2477
_journal_paper_doi 10.1021/ic061877n
_journal_volume 46
_journal_year 2007
_chemical_formula_moiety 'C2 H3 Cl2 Fe N'
_chemical_formula_structural 'Fe(II) Cl2 N C (CH3)'
_chemical_formula_sum 'C2 H3 Cl2 Fe N'
_chemical_formula_weight 167.81
_chemical_name_systematic
; 
acetonitriledichloroiron(II)
;
_space_group_crystal_system monoclinic
_space_group_IT_number 14
_space_group_name_H-M_alt 'P 1 21/n 1'
_symmetry_space_group_name_Hall '-P 2yn'
_symmetry_space_group_name_H-M 'P 1 21/n 1'
_cell_angle_alpha 90
_cell_angle_beta 94.167(3)
_cell_angle_gamma 90
_cell_formula_units_Z 4
_cell_length_a 18.2005(2)
_cell_length_b 8.38085(8)
_cell_length_c 3.65730(4)
_cell_measurement_temperature 300
_cell_volume 556.394(10)
_computing_cell_refinement TOPAS-Academic
_computing_data_collection SPEC
_computing_data_reduction TOPAS-Academic
_computing_structure_refinement TOPAS-Academic
_computing_structure_solution TOPAS-Academic
_diffrn_ambient_temperature 300
_diffrn_detector 'NaI scintillation counter'
_diffrn_measurement_device_type 'Huber diffractometer'
_diffrn_radiation_monochromator 'Si(111) channel cut'
_diffrn_radiation_type synchrotron
_diffrn_radiation_wavelength 0.6908(2)
_diffrn_source synchrotron
_exptl_absorpt_coefficient_mu 32.0537
_exptl_absorpt_correction_type none
_pd_block_diffractogram_id FeCl2NCMe-profile
_pd_char_colour white
_pd_instr_location
; 
X16C, National Synchrotron Light Source, Brookhaven National Laboratory
;
_pd_meas_2theta_range_inc .005
_pd_meas_2theta_range_max 30.000
_pd_meas_2theta_range_min 2.000
_pd_meas_number_of_points 5601
_pd_meas_scan_method step
_pd_proc_2theta_range_inc 0.005
_pd_proc_2theta_range_max 30.0
_pd_proc_2theta_range_min 2.0
_pd_proc_ls_background_function
;
Chebyshev polynomial with 25 coefficients
;
_pd_proc_ls_pref_orient_corr
; 
none
;
_pd_proc_ls_profile_function
;
Simple_Axial_model function with Rp=9999,Rs=330 in TOPAS-Academic
;
_pd_proc_ls_prof_R_factor 0.045
_pd_proc_ls_prof_wR_expected 0.030
_pd_proc_ls_prof_wR_factor 0.052
_pd_proc_wavelength .690779
_pd_spec_mounting
;
quartz capillary
;
_pd_spec_mount_mode transmission
_pd_spec_shape cylinder
_refine_ls_extinction_method none
_refine_ls_goodness_of_fit_all 1.715
_refine_ls_hydrogen_treatment mixed
_refine_ls_number_parameters 73
_refine_ls_R_I_factor 0.015
_refine_ls_shift/su_max 0.001
_refine_ls_weighting_details 1/(sigma*sigma)
_refine_ls_weighting_scheme sigma
_cod_data_source_file ic061877nsi20060929_120335.cif
_cod_data_source_block FeCl2NCMe
_cod_original_cell_volume 556.39(1)
_cod_database_code 4307341

loop_
_symmetry_equiv_pos_site_id
_symmetry_equiv_pos_as_xyz
1 'x, y, z'
2 '-x+1/2, y+1/2, -z+1/2'
3 '-x, -y, -z'
4 'x+1/2, -y+1/2, z+1/2'

loop_
_atom_site_aniso_label
_atom_site_aniso_U_11
_atom_site_aniso_U_22
_atom_site_aniso_U_33
_atom_site_aniso_U_12
_atom_site_aniso_U_13
_atom_site_aniso_U_23
_atom_site_aniso_type_symbol
? ? ? ? ? ? ? ?

loop_
_atom_site_label
_atom_site_type_symbol
_atom_site_symmetry_multiplicity
_atom_site_fract_x
_atom_site_fract_y
_atom_site_fract_z
_atom_site_occupancy
_atom_site_B_iso_or_equiv
Fe1 Fe+2 4 0.917590(82) 0.08045(19) 0.22281(50) 1 2.256108
Cl2 Cl-1 4 0.66002(13) 0.48230(27) 0.8023(10) 1 2.589457
Cl3 Cl-1 4 0.99445(16) 0.82656(29) 0.25170(96) 1 2.346491
C4 C 4 0.1740199 0.3974808 0.6407707 1 3.389890
C5 C 4 0.146761 0.5694891 0.7247576 1 3.389890
N6 N 4 0.1313901 0.6869215 0.7837982 1 3.389890
H4a H 4 0.2296367 0.4013827 0.8111885 1 3.389160
H4b H 4 0.1267728 0.3267407 0.7563627 1 3.389160
H4c H 4 0.1744865 0.4085597 0.3275349 1 3.389160

loop_
_atom_type_symbol
_atom_type_description
_atom_type_scat_dispersion_real
_atom_type_scat_dispersion_imag
_atom_type_scat_source
_atom_type_scat_length_neutron
? ? ? ? ? ?

loop_
_audit_conform.dict_name
_audit_conform.dict_version
_audit_conform.dict_location
cif_core.dic . ftp://ftp.iucr.org/pub/cif_core.dic
cif_pd.dic . ftp://ftp.iucr.org/pub/cif_pd.dic

loop_
_geom_angle_atom_site_label_1
_geom_angle_atom_site_label_2
_geom_angle_atom_site_label_3
_geom_angle
_geom_angle_site_symmetry_1
_geom_angle_site_symmetry_2
_geom_angle_site_symmetry_3
_geom_angle_publ_flag
H4c C4 H4a 117.88 1_555 1_555 1_555 no
H4c C4 H4b 117.88 1_555 1_555 1_555 no
H4c C4 C5 98.44 1_555 1_555 1_555 no
H4a C4 H4b 117.89 1_555 1_555 1_555 no
H4a C4 C5 98.44 1_555 1_555 1_555 no
H4b C4 C5 98.44 1_555 1_555 1_555 no
N6 C5 C4 176.94 1_555 1_555 1_555 no
C5 N6 Fe1 165.30 1_555 1_555 1_555 no
N6 Fe1 Cl2 94.66 1_555 1_555 1_556 no

loop_
_geom_bond_atom_site_label_1
_geom_bond_atom_site_label_2
_geom_bond_distance
_geom_bond_site_symmetry_1
_geom_bond_site_symmetry_2
_geom_bond_publ_flag
C4 H4c 1.150 1_555 1_555 no
C4 H4a 1.150 1_555 1_555 no
C4 H4b 1.150 1_555 1_555 no
C4 C5 1.562 1_555 1_555 no
C5 N6 1.050 1_555 1_555 no
C5 C4 1.562 1_555 1_555 no
H4a C4 1.150 1_555 1_555 no
H4b C4 1.150 1_555 1_555 no
H4c C4 1.150 1_555 1_555 no
N6 C5 1.050 1_555 1_555 no
N6 Fe1 2.143 1_555 1_555 no
Cl2 Fe1 2.442 1_555 1_554 no
Fe1 N6 2.143 1_555 1_555 no
Fe1 Cl2 2.442 1_555 1_556 no
